data_1561996
loop_
_publ_author_name
'Ye, Gan'
'Zou, Kang-Yu'
'Yang, Ying'
'Wang, Jun-Jie'
'Gou, Xiao-Feng'
'Li, Zuo-Xi'

_publ_section_title
;
 Anion effect on the topological frameworks of a series of manganese
 coordination polymers based on 1,4-bis(imidazol-1-yl)-benzene: Syntheses,
 crystal structures and magnetic properties
;
_journal_name_full 'Journal of Solid State Chemistry'
_journal_page_first 31
_journal_page_last 40
_journal_paper_doi 10.1016/j.jssc.2014.11.015
_journal_volume 225
_journal_year 2015
_chemical_formula_sum 'C26 H22 Mn N8 O4'
_chemical_formula_weight 565.46
_space_group_IT_number 14
_space_group_name_Hall '-P 2ybc'
_space_group_name_H-M_alt 'P 1 21/c 1'
_symmetry_cell_setting monoclinic
_symmetry_space_group_name_H-M 'P 1 21/c 1'
_atom_sites_solution_hydrogens geom
_atom_sites_solution_primary direct
_atom_sites_solution_secondary difmap
_audit_creation_method SHELXL-97
_cell_angle_alpha 90.00
_cell_angle_beta 97.95(3)
_cell_angle_gamma 90.00
_cell_formula_units_Z 2
_cell_length_a 7.5757(15)
_cell_length_b 11.849(2)
_cell_length_c 13.930(3)
_cell_measurement_reflns_used 6836
_cell_measurement_temperature 293(2)
_cell_measurement_theta_max 27.6
_cell_measurement_theta_min 3.2
_cell_volume 1238.4(4)
_computing_cell_refinement 'CrystalClear (Rigaku/MSC Inc., 2005)'
_computing_data_collection 'CrystalClear (Rigaku/MSC Inc., 2005)'
_computing_data_reduction 'CrystalClear (Rigaku/MSC Inc., 2005)'
_computing_molecular_graphics 'Bruker SHELXTL'
_computing_publication_material 'Bruker SHELXTL'
_computing_structure_refinement 'SHELXL-97 (Sheldrick, 1997)'
_computing_structure_solution 'SHELXS-97 (Sheldrick, 1990)'
_diffrn_ambient_temperature 293(2)
_diffrn_detector_area_resol_mean 9
_diffrn_measured_fraction_theta_full 0.999
_diffrn_measured_fraction_theta_max 0.999
_diffrn_measurement_device_type 'CCD area detector'
_diffrn_measurement_method \w
_diffrn_radiation_monochromator graphite
_diffrn_radiation_source 'fine-focus sealed tube'
_diffrn_radiation_type MoK\a
_diffrn_radiation_wavelength 0.71073
_diffrn_reflns_av_R_equivalents 0.1551
_diffrn_reflns_av_sigmaI/netI 0.1181
_diffrn_reflns_limit_h_max 9
_diffrn_reflns_limit_h_min -9
_diffrn_reflns_limit_k_max 14
_diffrn_reflns_limit_k_min -14
_diffrn_reflns_limit_l_max 16
_diffrn_reflns_limit_l_min -16
_diffrn_reflns_number 9522
_diffrn_reflns_theta_full 25.02
_diffrn_reflns_theta_max 25.02
_diffrn_reflns_theta_min 3.21
_diffrn_standards_decay_% 0
_diffrn_standards_interval_count 0
_diffrn_standards_interval_time 0
_exptl_absorpt_coefficient_mu 0.585
_exptl_absorpt_correction_T_max 0.890
_exptl_absorpt_correction_T_min 0.864
_exptl_absorpt_correction_type multi-scan
_exptl_absorpt_process_details CrystalClear
_exptl_crystal_colour colorless
_exptl_crystal_density_diffrn 1.516
_exptl_crystal_density_method 'not measured'
_exptl_crystal_description block
_exptl_crystal_F_000 582
_exptl_crystal_size_max 0.25
_exptl_crystal_size_mid 0.22
_exptl_crystal_size_min 0.20
_refine_diff_density_max 0.660
_refine_diff_density_min -0.469
_refine_diff_density_rms 0.079
_refine_ls_extinction_method none
_refine_ls_goodness_of_fit_ref 1.076
_refine_ls_hydrogen_treatment constr
_refine_ls_matrix_type full
_refine_ls_number_parameters 178
_refine_ls_number_reflns 2177
_refine_ls_number_restraints 0
_refine_ls_restrained_S_all 1.076
_refine_ls_R_factor_all 0.1308
_refine_ls_R_factor_gt 0.0771
_refine_ls_shift/su_max 0.000
_refine_ls_shift/su_mean 0.000
_refine_ls_structure_factor_coef Fsqd
_refine_ls_weighting_details 'calc w=1/[\s^2^(Fo^2^)+(0.0559P)^2^+0.0000P] where P=(Fo^2^+2Fc^2^)/3'
_refine_ls_weighting_scheme calc
_refine_ls_wR_factor_gt 0.1537
_refine_ls_wR_factor_ref 0.1776
_reflns_number_gt 1424
_reflns_number_total 2177
_reflns_threshold_expression >2sigma(I)
_cod_data_source_file JSSC-2015-225-31.cif
_cod_data_source_block 3
_cod_original_sg_symbol_H-M P21/c
_cod_database_code 1561996

loop_
_symmetry_equiv_pos_as_xyz
'x, y, z'
'-x, y+1/2, -z+1/2'
'-x, -y, -z'
'x, -y-1/2, z-1/2'

loop_
_atom_site_label
_atom_site_type_symbol
_atom_site_fract_x
_atom_site_fract_y
_atom_site_fract_z
_atom_site_U_iso_or_equiv
_atom_site_adp_type
_atom_site_occupancy
_atom_site_symmetry_multiplicity
_atom_site_calc_flag
_atom_site_refinement_flags
_atom_site_disorder_assembly
_atom_site_disorder_group
Mn1 Mn 0.5000 0.5000 0.5000 0.0354(4) Uani 1 2 d S . .
N1 N 0.6931(6) 0.3607(3) 0.5509(3) 0.0455(11) Uani 1 1 d . . .
N2 N 0.8576(5) 0.2060(3) 0.5579(3) 0.0444(11) Uani 1 1 d . . .
N3 N 0.3865(6) 0.4782(3) 0.6404(3) 0.0485(12) Uani 1 1 d . . .
N4 N 0.4004(6) 0.4617(3) 0.7999(3) 0.0451(11) Uani 1 1 d . . .
O1 O 0.6805(5) 0.6215(3) 0.5744(3) 0.0522(10) Uani 1 1 d . . .
O2 O 0.9420(6) 0.6756(4) 0.6507(3) 0.0843(15) Uani 1 1 d . . .
C1 C 0.8458(8) 0.6155(4) 0.5965(4) 0.0517(15) Uani 1 1 d . . .
H1A H 0.9017 0.5574 0.5674 0.062 Uiso 1 1 calc R . .
C2 C 0.7614(7) 0.2828(4) 0.4997(4) 0.0482(14) Uani 1 1 d . . .
H2A H 0.7459 0.2804 0.4323 0.058 Uiso 1 1 calc R . .
C3 C 0.7527(8) 0.3340(5) 0.6462(4) 0.0625(17) Uani 1 1 d . . .
H3A H 0.7272 0.3755 0.6993 0.075 Uiso 1 1 calc R . .
C4 C 0.8533(8) 0.2393(4) 0.6521(4) 0.0571(16) Uani 1 1 d . . .
H4A H 0.9081 0.2041 0.7080 0.068 Uiso 1 1 calc R . .
C5 C 0.9332(7) 0.1027(4) 0.5285(4) 0.0445(13) Uani 1 1 d . . .
C7 C 0.9988(7) 0.0242(4) 0.5972(4) 0.0516(15) Uani 1 1 d . . .
H7A H 0.9990 0.0397 0.6626 0.062 Uiso 1 1 calc R . .
C6 C 0.9353(7) 0.0781(4) 0.4312(4) 0.0551(15) Uani 1 1 d . . .
H6A H 0.8921 0.1309 0.3844 0.066 Uiso 1 1 calc R . .
C8 C 0.4549(7) 0.5198(4) 0.7247(4) 0.0460(14) Uani 1 1 d . . .
H8A H 0.5313 0.5816 0.7323 0.055 Uiso 1 1 calc R . .
C9 C 0.2832(8) 0.3894(5) 0.6616(4) 0.0589(16) Uani 1 1 d . . .
H9A H 0.2175 0.3435 0.6156 0.071 Uiso 1 1 calc R . .
C10 C 0.2899(8) 0.3773(5) 0.7586(4) 0.0601(16) Uani 1 1 d . . .
H10A H 0.2316 0.3231 0.7909 0.072 Uiso 1 1 calc R . .
C11 C 0.4520(7) 0.4803(4) 0.9018(4) 0.0414(13) Uani 1 1 d . . .
C13 C 0.4274(7) 0.3958(4) 0.9674(4) 0.0458(14) Uani 1 1 d . . .
H13A H 0.3792 0.3266 0.9460 0.055 Uiso 1 1 calc R . .
C12 C 0.5240(7) 0.5836(4) 0.9337(4) 0.0452(14) Uani 1 1 d . . .
H12A H 0.5399 0.6396 0.8889 0.054 Uiso 1 1 calc R . .

loop_
_atom_site_aniso_label
_atom_site_aniso_U_11
_atom_site_aniso_U_22
_atom_site_aniso_U_33
_atom_site_aniso_U_23
_atom_site_aniso_U_13
_atom_site_aniso_U_12
Mn1 0.0377(7) 0.0288(6) 0.0398(7) -0.0007(5) 0.0053(5) 0.0021(5)
N1 0.049(3) 0.038(3) 0.050(3) -0.002(2) 0.008(2) 0.000(2)
N2 0.043(3) 0.040(3) 0.049(3) -0.001(2) 0.006(2) 0.006(2)
N3 0.059(3) 0.048(3) 0.040(3) -0.001(2) 0.011(2) -0.002(2)
N4 0.047(3) 0.049(3) 0.041(3) 0.002(2) 0.011(2) 0.001(2)
O1 0.049(2) 0.045(2) 0.061(3) -0.0053(17) 0.003(2) -0.0035(18)
O2 0.065(3) 0.100(4) 0.083(3) -0.035(3) -0.007(3) -0.009(3)
C1 0.054(4) 0.041(3) 0.059(4) -0.007(3) 0.004(3) 0.004(3)
C2 0.051(3) 0.041(3) 0.052(4) 0.004(3) 0.005(3) 0.008(3)
C3 0.072(4) 0.055(4) 0.058(4) -0.015(3) -0.002(3) 0.016(3)
C4 0.071(4) 0.055(4) 0.042(4) -0.003(3) -0.005(3) 0.017(3)
C5 0.032(3) 0.047(3) 0.055(4) 0.001(3) 0.007(3) 0.004(2)
C7 0.056(4) 0.043(4) 0.055(4) -0.004(2) 0.005(3) 0.008(3)
C6 0.056(4) 0.041(4) 0.068(4) 0.012(3) 0.008(3) 0.014(3)
C8 0.040(3) 0.044(3) 0.056(4) -0.004(3) 0.014(3) -0.002(2)
C9 0.060(4) 0.059(4) 0.058(4) -0.010(3) 0.009(3) -0.016(3)
C10 0.061(4) 0.067(4) 0.053(4) 0.006(3) 0.010(3) -0.021(3)
C11 0.041(3) 0.040(3) 0.044(3) -0.002(2) 0.009(3) 0.005(2)
C13 0.049(3) 0.037(3) 0.053(3) -0.004(3) 0.013(3) -0.003(2)
C12 0.050(4) 0.041(3) 0.046(3) 0.007(2) 0.011(3) 0.000(3)

loop_
_atom_type_symbol
_atom_type_description
_atom_type_scat_dispersion_real
_atom_type_scat_dispersion_imag
_atom_type_scat_source
C C 0.0033 0.0016 'International Tables Vol C Tables 4.2.6.8 and 6.1.1.4'
H H 0.0000 0.0000 'International Tables Vol C Tables 4.2.6.8 and 6.1.1.4'
Mn Mn 0.3368 0.7283 'International Tables Vol C Tables 4.2.6.8 and 6.1.1.4'
N N 0.0061 0.0033 'International Tables Vol C Tables 4.2.6.8 and 6.1.1.4'
O O 0.0106 0.0060 'International Tables Vol C Tables 4.2.6.8 and 6.1.1.4'

loop_
_geom_angle_atom_site_label_1
_geom_angle_atom_site_label_2
_geom_angle_atom_site_label_3
_geom_angle
_geom_angle_site_symmetry_1
_geom_angle_site_symmetry_3
O1 Mn1 O1 179.999(1) 3_666 .
O1 Mn1 N1 89.82(14) 3_666 3_666
O1 Mn1 N1 90.18(14) . 3_666
O1 Mn1 N1 90.17(14) 3_666 .
O1 Mn1 N1 89.83(14) . .
N1 Mn1 N1 180.00(17) 3_666 .
O1 Mn1 N3 87.24(15) 3_666 3_666
O1 Mn1 N3 92.76(15) . 3_666
N1 Mn1 N3 87.23(15) 3_666 3_666
N1 Mn1 N3 92.77(15) . 3_666
O1 Mn1 N3 92.76(15) 3_666 .
O1 Mn1 N3 87.24(15) . .
N1 Mn1 N3 92.77(15) 3_666 .
N1 Mn1 N3 87.23(15) . .
N3 Mn1 N3 179.999(1) 3_666 .
C2 N1 C3 105.1(4) . .
C2 N1 Mn1 129.0(4) . .
C3 N1 Mn1 125.7(3) . .
C2 N2 C4 107.2(4) . .
C2 N2 C5 127.0(4) . .
C4 N2 C5 125.5(4) . .
C8 N3 C9 105.3(4) . .
C8 N3 Mn1 125.6(4) . .
C9 N3 Mn1 124.9(4) . .
C8 N4 C10 106.1(4) . .
C8 N4 C11 127.7(4) . .
C10 N4 C11 126.2(4) . .
C1 O1 Mn1 129.0(3) . .
O2 C1 O1 128.2(5) . .
O2 C1 H1A 115.9 . .
O1 C1 H1A 115.9 . .
N1 C2 N2 111.4(5) . .
N1 C2 H2A 124.3 . .
N2 C2 H2A 124.3 . .
C4 C3 N1 110.8(5) . .
C4 C3 H3A 124.6 . .
N1 C3 H3A 124.6 . .
C3 C4 N2 105.5(5) . .
C3 C4 H4A 127.2 . .
N2 C4 H4A 127.2 . .
C7 C5 C6 119.0(5) . .
C7 C5 N2 119.9(5) . .
C6 C5 N2 121.1(5) . .
C5 C7 C6 120.1(5) . 3_756
C5 C7 H7A 120.0 . .
C6 C7 H7A 120.0 3_756 .
C5 C6 C7 120.9(5) . 3_756
C5 C6 H6A 119.5 . .
C7 C6 H6A 119.5 3_756 .
N3 C8 N4 111.9(5) . .
N3 C8 H8A 124.0 . .
N4 C8 H8A 124.0 . .
C10 C9 N3 110.7(5) . .
C10 C9 H9A 124.7 . .
N3 C9 H9A 124.7 . .
C9 C10 N4 106.1(5) . .
C9 C10 H10A 127.0 . .
N4 C10 H10A 127.0 . .
C13 C11 C12 120.5(5) . .
C13 C11 N4 119.9(4) . .
C12 C11 N4 119.6(4) . .
C11 C13 C12 118.9(5) . 3_667
C11 C13 H13A 120.5 . .
C12 C13 H13A 120.5 3_667 .
C11 C12 C13 120.5(4) . 3_667
C11 C12 H12A 119.7 . .
C13 C12 H12A 119.7 3_667 .

loop_
_geom_bond_atom_site_label_1
_geom_bond_atom_site_label_2
_geom_bond_distance
_geom_bond_site_symmetry_2
Mn1 O1 2.151(3) 3_666
Mn1 O1 2.151(3) .
Mn1 N1 2.254(4) 3_666
Mn1 N1 2.254(4) .
Mn1 N3 2.258(4) 3_666
Mn1 N3 2.258(4) .
N1 C2 1.316(6) .
N1 C3 1.379(7) .
N2 C2 1.361(6) .
N2 C4 1.374(6) .
N2 C5 1.436(6) .
N3 C8 1.312(6) .
N3 C9 1.368(6) .
N4 C8 1.365(6) .
N4 C10 1.377(6) .
N4 C11 1.436(6) .
O1 C1 1.249(6) .
O2 C1 1.207(6) .
C1 H1A 0.9300 .
C2 H2A 0.9300 .
C3 C4 1.353(7) .
C3 H3A 0.9300 .
C4 H4A 0.9300 .
C5 C7 1.376(6) .
C5 C6 1.389(7) .
C7 C6 1.390(7) 3_756
C7 H7A 0.9300 .
C6 C7 1.390(7) 3_756
C6 H6A 0.9300 .
C8 H8A 0.9300 .
C9 C10 1.353(7) .
C9 H9A 0.9300 .
C10 H10A 0.9300 .
C11 C13 1.386(6) .
C11 C12 1.388(6) .
C13 C12 1.397(7) 3_667
C13 H13A 0.9300 .
C12 C13 1.397(7) 3_667
C12 H12A 0.9300 .

loop_
_geom_torsion_atom_site_label_1
_geom_torsion_atom_site_label_2
_geom_torsion_atom_site_label_3
_geom_torsion_atom_site_label_4
_geom_torsion
_geom_torsion_site_symmetry_1
_geom_torsion_site_symmetry_2
_geom_torsion_site_symmetry_3
_geom_torsion_site_symmetry_4
O1 Mn1 N1 C2 53.5(4) 3_666 . . .
O1 Mn1 N1 C2 -126.5(4) . . . .
N1 Mn1 N1 C2 37(18) 3_666 . . .
N3 Mn1 N1 C2 -33.7(5) 3_666 . . .
N3 Mn1 N1 C2 146.3(5) . . . .
O1 Mn1 N1 C3 -120.4(4) 3_666 . . .
O1 Mn1 N1 C3 59.6(4) . . . .
N1 Mn1 N1 C3 -137(18) 3_666 . . .
N3 Mn1 N1 C3 152.4(4) 3_666 . . .
N3 Mn1 N1 C3 -27.6(4) . . . .
O1 Mn1 N3 C8 170.4(4) 3_666 . . .
O1 Mn1 N3 C8 -9.6(4) . . . .
N1 Mn1 N3 C8 -99.7(4) 3_666 . . .
N1 Mn1 N3 C8 80.3(4) . . . .
N3 Mn1 N3 C8 30(2) 3_666 . . .
O1 Mn1 N3 C9 16.9(4) 3_666 . . .
O1 Mn1 N3 C9 -163.1(4) . . . .
N1 Mn1 N3 C9 106.9(4) 3_666 . . .
N1 Mn1 N3 C9 -73.1(4) . . . .
N3 Mn1 N3 C9 -123(3) 3_666 . . .
O1 Mn1 O1 C1 111(17) 3_666 . . .
N1 Mn1 O1 C1 -154.5(5) 3_666 . . .
N1 Mn1 O1 C1 25.5(5) . . . .
N3 Mn1 O1 C1 -67.3(5) 3_666 . . .
N3 Mn1 O1 C1 112.7(5) . . . .
Mn1 O1 C1 O2 -167.5(5) . . . .
C3 N1 C2 N2 1.7(6) . . . .
Mn1 N1 C2 N2 -173.2(3) . . . .
C4 N2 C2 N1 -1.5(6) . . . .
C5 N2 C2 N1 172.0(4) . . . .
C2 N1 C3 C4 -1.2(6) . . . .
Mn1 N1 C3 C4 173.9(4) . . . .
N1 C3 C4 N2 0.3(7) . . . .
C2 N2 C4 C3 0.7(6) . . . .
C5 N2 C4 C3 -173.0(5) . . . .
C2 N2 C5 C7 -168.1(5) . . . .
C4 N2 C5 C7 4.3(8) . . . .
C2 N2 C5 C6 9.4(8) . . . .
C4 N2 C5 C6 -178.2(5) . . . .
C6 C5 C7 C6 -0.5(9) . . . 3_756
N2 C5 C7 C6 177.1(5) . . . 3_756
C7 C5 C6 C7 0.5(9) . . . 3_756
N2 C5 C6 C7 -177.0(5) . . . 3_756
C9 N3 C8 N4 0.1(6) . . . .
Mn1 N3 C8 N4 -157.6(3) . . . .
C10 N4 C8 N3 0.1(6) . . . .
C11 N4 C8 N3 177.8(4) . . . .
C8 N3 C9 C10 -0.2(6) . . . .
Mn1 N3 C9 C10 157.6(4) . . . .
N3 C9 C10 N4 0.3(7) . . . .
C8 N4 C10 C9 -0.2(6) . . . .
C11 N4 C10 C9 -177.9(5) . . . .
C8 N4 C11 C13 -161.2(5) . . . .
C10 N4 C11 C13 16.0(8) . . . .
C8 N4 C11 C12 19.7(7) . . . .
C10 N4 C11 C12 -163.0(5) . . . .
C12 C11 C13 C12 0.0(8) . . . 3_667
N4 C11 C13 C12 -179.0(4) . . . 3_667
C13 C11 C12 C13 0.0(8) . . . 3_667
N4 C11 C12 C13 179.1(4) . . . 3_667
